data_2221662
loop_
_publ_author_name
'Theodoro, Jahyr E.'
'Est\'evez-Hern\'andez, O.'
'Ellena, J.'
'Duque, J.'
'Corr\^ea, Rodrigo S.'

_publ_section_title
;
 1-Furoyl-3-[3-(trifluoromethyl)phenyl]thiourea
;
_journal_coeditor_code FJ2202
_journal_issue 5
_journal_name_full 'Acta Crystallographica Section E'
_journal_page_first o1012
_journal_paper_doi 10.1107/S1600536809013038
_journal_volume 65
_journal_year 2009
_chemical_formula_iupac 'C13 H9 F3 N2 O2 S1'
_chemical_formula_moiety 'C13 H9 F3 N2 O2 S1'
_chemical_formula_sum 'C13 H9 F3 N2 O2 S'
_chemical_formula_weight 314.29
_chemical_name_systematic
;
1-Furoyl-3-[3-(trifluoromethyl)phenyl]thiourea
;
_space_group_IT_number 2
_symmetry_cell_setting triclinic
_symmetry_space_group_name_Hall '-P 1'
_symmetry_space_group_name_H-M 'P -1'
_audit_creation_method 'WinGX routine CIF_UPDATE'
_cell_angle_alpha 86.124(13)
_cell_angle_beta 74.779(7)
_cell_angle_gamma 74.065(8)
_cell_formula_units_Z 4
_cell_length_a 7.5540(14)
_cell_length_b 13.684(5)
_cell_length_c 14.210(3)
_cell_measurement_reflns_used 8001
_cell_measurement_temperature 294
_cell_measurement_theta_max 26.733
_cell_measurement_theta_min 2.91
_cell_volume 1362.9(6)
_computing_cell_refinement 'SCALEPACK (Otwinowski & Minor, 1997)'
_computing_data_collection 'COLLECT (Nonius, 2000)'
_computing_data_reduction 'DENZO and SCALEPACK (Otwinowski & Minor, 1997)'
_computing_molecular_graphics 'ORTEP-3 for Windows (Farrugia, 1997) and Mercury (Macrae <i>et al.</i>, 2006)'
_computing_publication_material 'WinGX (Farrugia, 1999)'
_computing_structure_refinement 'SHELXL97 (Sheldrick, 2008)'
_computing_structure_solution 'SHELXS97 (Sheldrick, 2008)'
_diffrn_measured_fraction_theta_full 0.994
_diffrn_measured_fraction_theta_max 0.994
_diffrn_measurement_device '95mm CCD camera on \k-goniostat'
_diffrn_measurement_device_type 'Enraf--Nonius KappaCCD'
_diffrn_measurement_method '\f scans and \w scans winth \k offsets'
_diffrn_radiation_monochromator 'horizontally mounted graphite crystal'
_diffrn_radiation_source 'fine-focus sealed tube Enraf Nonius FR590'
_diffrn_radiation_type MoK\a
_diffrn_radiation_wavelength 0.71073
_diffrn_reflns_av_R_equivalents 0.035
_diffrn_reflns_limit_h_max 9
_diffrn_reflns_limit_h_min -9
_diffrn_reflns_limit_k_max 16
_diffrn_reflns_limit_k_min -16
_diffrn_reflns_limit_l_max 17
_diffrn_reflns_limit_l_min -17
_diffrn_reflns_number 9271
_diffrn_reflns_theta_full 25.35
_diffrn_reflns_theta_max 25.35
_diffrn_reflns_theta_min 2.9
_exptl_absorpt_coefficient_mu 0.278
_exptl_absorpt_correction_type none
_exptl_crystal_colour colourless
_exptl_crystal_density_diffrn 1.532
_exptl_crystal_density_method 'not measured'
_exptl_crystal_description prism
_exptl_crystal_F_000 640
_exptl_crystal_size_max 0.09
_exptl_crystal_size_mid 0.07
_exptl_crystal_size_min 0.03
_refine_diff_density_max 0.137
_refine_diff_density_min -0.239
_refine_ls_extinction_method none
_refine_ls_goodness_of_fit_ref 1.01
_refine_ls_hydrogen_treatment constr
_refine_ls_matrix_type full
_refine_ls_number_parameters 433
_refine_ls_number_reflns 4953
_refine_ls_number_restraints 0
_refine_ls_restrained_S_all 1.01
_refine_ls_R_factor_gt 0.0442
_refine_ls_shift/su_max 0
_refine_ls_structure_factor_coef Fsqd
_refine_ls_weighting_details 'calc w=1/[\s^2^(Fo^2^)+(0.058P)^2^+0.0881P] where P=(Fo^2^+2Fc^2^)/3'
_refine_ls_weighting_scheme calc
_refine_ls_wR_factor_ref 0.1233
_reflns_number_gt 2925
_reflns_number_total 4953
_reflns_threshold_expression I>2\s(I)
_cod_data_source_file fj2202.cif
_cod_data_source_block I
_cod_original_formula_sum 'C13 H9 F3 N2 O2 S1'
_cod_database_code 2221662
_cod_database_fobs_code 2221662

loop_
_symmetry_equiv_pos_as_xyz
'x, y, z'
'-x, -y, -z'

loop_
_atom_site_type_symbol
_atom_site_label
_atom_site_fract_x
_atom_site_fract_y
_atom_site_fract_z
_atom_site_U_iso_or_equiv
_atom_site_adp_type
_atom_site_calc_flag
_atom_site_refinement_flags
_atom_site_occupancy
_atom_site_disorder_assembly
_atom_site_disorder_group
C C1 0.3542(4) 0.0592(2) 0.38462(18) 0.0710(7) Uani d . 1 A 1
C C2 0.1946(3) 0.02259(17) 0.55546(17) 0.0645(6) Uani d . 1 A 1
C C3 0.4502(4) 0.01038(19) 0.29077(17) 0.0710(7) Uani d . 1 A 1
C C4 0.5248(4) 0.0463(2) 0.2042(2) 0.0936(9) Uani d . 1 A 1
H H4 0.5281 0.1131 0.1895 0.112 Uiso calc R 1 A 1
C C5 0.5978(5) -0.0373(3) 0.1393(2) 0.1019(10) Uani d . 1 A 1
H H5 0.6575 -0.036 0.0733 0.122 Uiso calc R 1 A 1
C C6 0.5654(5) -0.1173(3) 0.1899(2) 0.1062(10) Uani d . 1 A 1
H H6 0.5997 -0.1828 0.1647 0.127 Uiso calc R 1 A 1
C C7 0.0783(3) 0.17521(17) 0.66537(17) 0.0655(6) Uani d . 1 A 1
C C8 -0.0076(4) 0.13680(18) 0.75310(17) 0.0712(6) Uani d . 1 A 1
H H8 -0.0151 0.0699 0.7569 0.085 Uiso calc R 1 A 1
C C9 -0.0816(4) 0.19813(18) 0.83429(18) 0.0707(6) Uani d . 1 A 1
C C10 -0.0735(4) 0.2979(2) 0.8295(2) 0.0869(8) Uani d . 1 A 1
H H10 -0.1238 0.339 0.8849 0.104 Uiso calc R 1 A 1
C C11 0.0087(4) 0.3353(2) 0.7432(2) 0.0930(9) Uani d . 1 A 1
H H11 0.0132 0.4028 0.7395 0.112 Uiso calc R 1 A 1
C C12 0.0852(4) 0.27506(19) 0.6615(2) 0.0782(7) Uani d . 1 A 1
H H12 0.1422 0.3017 0.6031 0.094 Uiso calc R 1 A 1
C C13 -0.1660(6) 0.1558(3) 0.9296(2) 0.0923(9) Uani d . 1 A 1
O O1 0.3279(3) 0.15065(15) 0.39493(13) 0.0941(6) Uani d . 1 A 1
O O2 0.4751(3) -0.09106(15) 0.28394(13) 0.0929(6) Uani d . 1 A 1
N N1 0.2953(3) -0.00303(14) 0.45947(13) 0.0678(5) Uani d . 1 A 1
H H1 0.3248 -0.0665 0.445 0.081 Uiso calc R 1 A 1
N N2 0.1654(3) 0.11989(15) 0.57768(15) 0.0745(6) Uani d . 1 A 1
H H2 0.2079 0.1556 0.5293 0.089 Uiso calc R 1 A 1
S S1 0.12519(11) -0.06681(5) 0.62741(5) 0.0817(2) Uani d . 1 A 1
F F2 -0.3379(18) 0.2058(8) 0.9735(10) 0.145(5) Uani d P 0.6 A 1
F F1 -0.0713(15) 0.1517(11) 0.9950(9) 0.138(4) Uani d P 0.6 A 1
F F3 -0.1806(18) 0.0624(6) 0.9246(6) 0.135(4) Uani d P 0.6 A 1
F F11 -0.121(4) 0.1867(19) 1.0000(13) 0.206(11) Uani d P 0.4 B 2
F F21 -0.356(3) 0.1899(16) 0.9474(15) 0.158(8) Uani d P 0.4 C 2
F F31 -0.125(3) 0.0578(8) 0.9282(11) 0.161(7) Uani d P 0.4 D 2
C C1A 0.0472(3) 0.6271(2) 0.62271(17) 0.0678(6) Uani d . 1 E 1
C C2A 0.2779(3) 0.65003(18) 0.46698(16) 0.0631(6) Uani d . 1 E 1
C C3A -0.0434(3) 0.67263(18) 0.71851(17) 0.0677(6) Uani d . 1 E 1
C C4A -0.1499(4) 0.6405(2) 0.79957(19) 0.0834(8) Uani d . 1 E 1
H H4A -0.1881 0.5808 0.8067 0.1 Uiso calc R 1 E 1
C C5A -0.1920(4) 0.7148(2) 0.8713(2) 0.0939(9) Uani d . 1 E 1
H H5A -0.2637 0.7136 0.9353 0.113 Uiso calc R 1 E 1
C C6A -0.1105(4) 0.7871(2) 0.8307(2) 0.0924(9) Uani d . 1 E 1
H H6A -0.1161 0.8454 0.8626 0.111 Uiso calc R 1 E 1
C C7A 0.4030(3) 0.49953(18) 0.35601(16) 0.0629(6) Uani d . 1 E 1
C C8A 0.4819(3) 0.54077(18) 0.26840(17) 0.0693(6) Uani d . 1 E 1
H H8A 0.4581 0.6109 0.2612 0.083 Uiso calc R 1 E 1
C C9A 0.5957(3) 0.47733(19) 0.19206(17) 0.0673(6) Uani d . 1 E 1
C C10A 0.6284(4) 0.3734(2) 0.2009(2) 0.0793(7) Uani d . 1 E 1
H H10A 0.7044 0.3309 0.149 0.095 Uiso calc R 1 E 1
C C11A 0.5474(4) 0.3332(2) 0.2875(2) 0.0841(8) Uani d . 1 E 1
H H11A 0.5688 0.2632 0.2941 0.101 Uiso calc R 1 E 1
C C12A 0.4355(4) 0.39553(18) 0.36399(19) 0.0724(7) Uani d . 1 E 1
H H12A 0.3807 0.3674 0.422 0.087 Uiso calc R 1 E 1
C C13A 0.6833(5) 0.5235(3) 0.1000(2) 0.0856(8) Uani d . 1 E 1
O O1A 0.0331(3) 0.54417(14) 0.60375(13) 0.0879(6) Uani d . 1 E 1
O O2A -0.0178(2) 0.76400(13) 0.73597(12) 0.0789(5) Uani d . 1 E 1
N N1A 0.1507(3) 0.68170(14) 0.55649(13) 0.0672(5) Uani d . 1 E 1
H H1A 0.1345 0.7436 0.5726 0.081 Uiso calc R 1 E 1
N N2A 0.2842(3) 0.55799(14) 0.43803(13) 0.0693(5) Uani d . 1 E 1
H H2A 0.2028 0.5299 0.4754 0.083 Uiso calc R 1 E 1
S S1A 0.40615(12) 0.72621(6) 0.40944(5) 0.0884(3) Uani d . 1 E 1
F F2A 0.5546(12) 0.5748(9) 0.0533(6) 0.136(3) Uani d P 0.6 E 1
F F3A 0.7983(13) 0.4580(9) 0.0347(7) 0.137(5) Uani d P 0.6 E 1
F F1A 0.7723(19) 0.5875(10) 0.1111(4) 0.138(4) Uani d P 0.6 E 1
F F2B 0.594(3) 0.6154(10) 0.0881(10) 0.157(6) Uani d P 0.4 F 2
F F1B 0.8549(18) 0.5299(15) 0.1025(12) 0.171(8) Uani d P 0.4 G 2
F F3B 0.710(4) 0.4729(16) 0.0251(10) 0.193(9) Uani d P 0.4 H 2

loop_
_atom_site_aniso_label
_atom_site_aniso_U_11
_atom_site_aniso_U_22
_atom_site_aniso_U_33
_atom_site_aniso_U_12
_atom_site_aniso_U_13
_atom_site_aniso_U_23
C1 0.0753(17) 0.0767(17) 0.0623(16) -0.0278(13) -0.0144(13) 0.0109(13)
C2 0.0713(15) 0.0653(15) 0.0570(14) -0.0215(12) -0.0131(12) 0.0013(11)
C3 0.0786(17) 0.0744(17) 0.0596(15) -0.0261(13) -0.0130(13) 0.0086(12)
C4 0.103(2) 0.098(2) 0.0745(19) -0.0383(17) -0.0082(16) 0.0213(17)
C5 0.107(2) 0.133(3) 0.0561(17) -0.032(2) -0.0066(16) 0.0116(19)
C6 0.128(3) 0.109(2) 0.0667(19) -0.027(2) -0.0025(18) -0.0139(18)
C7 0.0716(16) 0.0600(14) 0.0641(15) -0.0196(12) -0.0131(12) -0.0012(11)
C8 0.0893(18) 0.0601(14) 0.0639(15) -0.0234(13) -0.0149(13) -0.0012(12)
C9 0.0757(17) 0.0664(16) 0.0665(16) -0.0149(12) -0.0150(13) -0.0047(12)
C10 0.098(2) 0.0719(18) 0.082(2) -0.0179(15) -0.0083(16) -0.0175(14)
C11 0.114(2) 0.0604(16) 0.098(2) -0.0283(15) -0.0061(18) -0.0100(15)
C12 0.0861(19) 0.0638(16) 0.0819(18) -0.0268(13) -0.0108(14) 0.0053(13)
C13 0.109(3) 0.089(2) 0.068(2) -0.020(2) -0.008(2) -0.0094(17)
O1 0.1232(16) 0.0742(12) 0.0787(13) -0.0397(11) -0.0029(11) 0.0077(9)
O2 0.1157(16) 0.0851(13) 0.0658(12) -0.0288(11) -0.0009(10) 0.0022(9)
N1 0.0818(14) 0.0638(12) 0.0560(12) -0.0253(10) -0.0094(10) 0.0037(9)
N2 0.0982(16) 0.0621(12) 0.0620(13) -0.0322(11) -0.0071(11) 0.0015(10)
S1 0.1117(6) 0.0647(4) 0.0625(4) -0.0339(4) -0.0004(4) -0.0005(3)
F2 0.136(8) 0.138(5) 0.089(5) 0.021(5) 0.031(4) 0.016(4)
F1 0.163(4) 0.182(10) 0.086(5) -0.060(4) -0.054(3) 0.026(5)
F3 0.207(8) 0.123(7) 0.074(3) -0.091(6) 0.020(3) -0.015(3)
F11 0.41(3) 0.196(16) 0.067(6) -0.151(18) -0.075(12) 0.003(7)
F21 0.113(8) 0.227(14) 0.118(12) -0.063(8) 0.011(7) 0.006(8)
F31 0.217(12) 0.073(7) 0.106(8) 0.011(6) 0.045(6) 0.038(5)
C1A 0.0672(16) 0.0751(16) 0.0594(14) -0.0291(13) -0.0031(12) 0.0023(12)
C2A 0.0668(15) 0.0703(15) 0.0507(13) -0.0261(12) -0.0040(11) -0.0008(11)
C3A 0.0679(16) 0.0687(15) 0.0607(15) -0.0226(12) -0.0024(12) 0.0025(12)
C4A 0.0832(19) 0.0805(17) 0.0715(17) -0.0252(14) 0.0075(14) 0.0086(14)
C5A 0.103(2) 0.094(2) 0.0589(16) -0.0181(17) 0.0139(15) 0.0060(15)
C6A 0.110(2) 0.091(2) 0.0592(17) -0.0194(17) 0.0034(15) -0.0131(14)
C7A 0.0622(14) 0.0672(15) 0.0573(14) -0.0245(11) -0.0042(11) -0.0004(11)
C8A 0.0800(17) 0.0635(15) 0.0594(14) -0.0247(13) -0.0023(12) -0.0035(11)
C9A 0.0635(15) 0.0742(16) 0.0630(15) -0.0253(12) -0.0045(12) -0.0073(12)
C10A 0.0750(18) 0.0735(17) 0.0778(18) -0.0154(14) -0.0004(14) -0.0146(14)
C11A 0.0845(19) 0.0595(15) 0.101(2) -0.0181(14) -0.0119(16) -0.0042(15)
C12A 0.0759(17) 0.0647(16) 0.0743(17) -0.0261(13) -0.0091(13) 0.0072(13)
C13A 0.091(2) 0.095(2) 0.0635(19) -0.031(2) 0.0036(17) -0.0125(17)
O1A 0.1020(14) 0.0825(12) 0.0745(12) -0.0487(11) 0.0130(10) -0.0082(9)
O2A 0.0917(13) 0.0776(11) 0.0596(10) -0.0294(9) 0.0022(9) -0.0031(8)
N1A 0.0781(13) 0.0646(12) 0.0553(11) -0.0304(10) 0.0014(10) -0.0011(9)
N2A 0.0778(13) 0.0687(13) 0.0573(12) -0.0334(10) 0.0050(10) -0.0022(10)
S1A 0.1139(6) 0.0870(5) 0.0643(4) -0.0586(4) 0.0135(4) -0.0097(3)
F2A 0.133(4) 0.177(9) 0.094(4) -0.046(6) -0.026(4) 0.039(5)
F3A 0.149(5) 0.118(4) 0.096(6) -0.033(4) 0.059(5) -0.031(4)
F1A 0.197(9) 0.189(8) 0.072(2) -0.150(7) -0.003(5) -0.005(4)
F2B 0.178(14) 0.104(6) 0.094(7) 0.020(7) 0.056(7) 0.040(5)
F1B 0.106(6) 0.248(17) 0.164(11) -0.091(8) -0.016(5) 0.084(11)
F3B 0.35(2) 0.20(2) 0.059(5) -0.14(2) -0.011(11) -0.030(7)

loop_
_atom_type_symbol
_atom_type_description
_atom_type_scat_dispersion_real
_atom_type_scat_dispersion_imag
_atom_type_scat_source
C C 0.0033 0.0016 'International Tables Vol C Tables 4.2.6.8 and 6.1.1.4'
H H 0 0 'International Tables Vol C Tables 4.2.6.8 and 6.1.1.4'
O O 0.0106 0.006 'International Tables Vol C Tables 4.2.6.8 and 6.1.1.4'
N N 0.0061 0.0033 'International Tables Vol C Tables 4.2.6.8 and 6.1.1.4'
S S 0.1246 0.1234 'International Tables Vol C Tables 4.2.6.8 and 6.1.1.4'
F F 0.0171 0.0103 'International Tables Vol C Tables 4.2.6.8 and 6.1.1.4'

loop_
_geom_angle_atom_site_label_1
_geom_angle_atom_site_label_2
_geom_angle_atom_site_label_3
_geom_angle_site_symmetry_1
_geom_angle_site_symmetry_3
_geom_angle
_geom_angle_publ_flag
O1 C1 N1 . . 123.1(2) ?
O1 C1 C3 . . 121.0(2) ?
N1 C1 C3 . . 116.0(2) ?
N2 C2 N1 . . 114.0(2) ?
N2 C2 S1 . . 127.68(18) ?
N1 C2 S1 . . 118.35(17) ?
C4 C3 O2 . . 109.7(2) ?
C4 C3 C1 . . 132.1(3) ?
O2 C3 C1 . . 118.2(2) ?
C3 C4 C5 . . 106.4(3) ?
C3 C4 H4 . . 126.8 ?
C5 C4 H4 . . 126.8 ?
C6 C5 C4 . . 107.0(3) ?
C6 C5 H5 . . 126.5 ?
C4 C5 H5 . . 126.5 ?
C5 C6 O2 . . 110.4(3) ?
C5 C6 H6 . . 124.8 ?
O2 C6 H6 . . 124.8 ?
C12 C7 C8 . . 119.0(2) ?
C12 C7 N2 . . 115.4(2) ?
C8 C7 N2 . . 125.5(2) ?
C9 C8 C7 . . 119.6(2) ?
C9 C8 H8 . . 120.2 ?
C7 C8 H8 . . 120.2 ?
C8 C9 C10 . . 120.8(2) ?
C8 C9 C13 . . 119.8(2) ?
C10 C9 C13 . . 119.4(3) ?
C11 C10 C9 . . 119.2(3) ?
C11 C10 H10 . . 120.4 ?
C9 C10 H10 . . 120.4 ?
C10 C11 C12 . . 120.9(3) ?
C10 C11 H11 . . 119.6 ?
C12 C11 H11 . . 119.6 ?
C11 C12 C7 . . 120.4(3) ?
C11 C12 H12 . . 119.8 ?
C7 C12 H12 . . 119.8 ?
F2 C13 F1 . . 103.4(9) ?
F2 C13 F3 . . 103.2(9) ?
F1 C13 F3 . . 104.9(8) ?
F2 C13 C9 . . 115.6(5) ?
F1 C13 C9 . . 114.0(6) ?
F3 C13 C9 . . 114.4(5) ?
C6 O2 C3 . . 106.6(2) ?
C1 N1 C2 . . 128.9(2) ?
C1 N1 H1 . . 115.6 ?
C2 N1 H1 . . 115.6 ?
C2 N2 C7 . . 132.2(2) ?
C2 N2 H2 . . 113.9 ?
C7 N2 H2 . . 113.9 ?
O1A C1A N1A . . 122.9(2) ?
O1A C1A C3A . . 120.9(2) ?
N1A C1A C3A . . 116.2(2) ?
N2A C2A N1A . . 114.75(19) ?
N2A C2A S1A . . 127.02(17) ?
N1A C2A S1A . . 118.22(18) ?
C4A C3A O2A . . 109.9(2) ?
C4A C3A C1A . . 132.0(2) ?
O2A C3A C1A . . 118.1(2) ?
C3A C4A C5A . . 106.5(2) ?
C3A C4A H4A . . 126.8 ?
C5A C4A H4A . . 126.8 ?
C6A C5A C4A . . 107.2(2) ?
C6A C5A H5A . . 126.4 ?
C4A C5A H5A . . 126.4 ?
C5A C6A O2A . . 110.5(3) ?
C5A C6A H6A . . 124.8 ?
O2A C6A H6A . . 124.8 ?
C12A C7A C8A . . 119.2(2) ?
C12A C7A N2A . . 116.9(2) ?
C8A C7A N2A . . 123.9(2) ?
C9A C8A C7A . . 119.7(2) ?
C9A C8A H8A . . 120.2 ?
C7A C8A H8A . . 120.2 ?
C8A C9A C10A . . 120.8(2) ?
C8A C9A C13A . . 118.5(2) ?
C10A C9A C13A . . 120.7(2) ?
C11A C10A C9A . . 119.2(2) ?
C11A C10A H10A . . 120.4 ?
C9A C10A H10A . . 120.4 ?
C12A C11A C10A . . 120.5(2) ?
C12A C11A H11A . . 119.7 ?
C10A C11A H11A . . 119.7 ?
C11A C12A C7A . . 120.7(2) ?
C11A C12A H12A . . 119.6 ?
C7A C12A H12A . . 119.6 ?
F1A C13A F3A . . 107.4(7) ?
F1A C13A F2A . . 104.8(6) ?
F3A C13A F2A . . 102.3(6) ?
F1A C13A C9A . . 114.6(4) ?
F3A C13A C9A . . 114.2(6) ?
F2A C13A C9A . . 112.4(4) ?
C6A O2A C3A . . 106.0(2) ?
C1A N1A C2A . . 128.6(2) ?
C1A N1A H1A . . 115.7 ?
C2A N1A H1A . . 115.7 ?
C2A N2A C7A . . 130.37(19) ?
C2A N2A H2A . . 114.8 ?
C7A N2A H2A . . 114.8 ?

loop_
_geom_bond_atom_site_label_1
_geom_bond_atom_site_label_2
_geom_bond_site_symmetry_2
_geom_bond_distance
_geom_bond_publ_flag
C1 O1 . 1.224(3) ?
C1 N1 . 1.376(3) ?
C1 C3 . 1.448(3) ?
C2 N2 . 1.334(3) ?
C2 N1 . 1.391(3) ?
C2 S1 . 1.649(2) ?
C3 C4 . 1.333(3) ?
C3 O2 . 1.355(3) ?
C4 C5 . 1.412(4) ?
C4 H4 . 0.93 ?
C5 C6 . 1.312(4) ?
C5 H5 . 0.93 ?
C6 O2 . 1.354(3) ?
C6 H6 . 0.93 ?
C7 C12 . 1.379(3) ?
C7 C8 . 1.388(3) ?
C7 N2 . 1.408(3) ?
C8 C9 . 1.372(3) ?
C8 H8 . 0.93 ?
C9 C10 . 1.380(4) ?
C9 C13 . 1.490(4) ?
C10 C11 . 1.357(4) ?
C10 H10 . 0.93 ?
C11 C12 . 1.371(4) ?
C11 H11 . 0.93 ?
C12 H12 . 0.93 ?
C13 F2 . 1.299(12) ?
C13 F1 . 1.303(11) ?
C13 F3 . 1.322(8) ?
N1 H1 . 0.86 ?
N2 H2 . 0.86 ?
C1A O1A . 1.223(3) ?
C1A N1A . 1.376(3) ?
C1A C3A . 1.449(3) ?
C2A N2A . 1.336(3) ?
C2A N1A . 1.390(3) ?
C2A S1A . 1.648(2) ?
C3A C4A . 1.344(3) ?
C3A O2A . 1.365(3) ?
C4A C5A . 1.401(4) ?
C4A H4A . 0.93 ?
C5A C6A . 1.328(4) ?
C5A H5A . 0.93 ?
C6A O2A . 1.357(3) ?
C6A H6A . 0.93 ?
C7A C12A . 1.378(3) ?
C7A C8A . 1.387(3) ?
C7A N2A . 1.409(3) ?
C8A C9A . 1.377(3) ?
C8A H8A . 0.93 ?
C9A C10A . 1.379(3) ?
C9A C13A . 1.487(4) ?
C10A C11A . 1.374(4) ?
C10A H10A . 0.93 ?
C11A C12A . 1.368(4) ?
C11A H11A . 0.93 ?
C12A H12A . 0.93 ?
C13A F1A . 1.281(7) ?
C13A F3A . 1.296(9) ?
C13A F2A . 1.335(8) ?
N1A H1A . 0.86 ?
N2A H2A . 0.86 ?

loop_
_geom_hbond_atom_site_label_D
_geom_hbond_atom_site_label_H
_geom_hbond_atom_site_label_A
_geom_hbond_site_symmetry_A
_geom_hbond_distance_DH
_geom_hbond_distance_HA
_geom_hbond_distance_DA
_geom_hbond_angle_DHA
_geom_hbond_publ_flag
N1 H1 S1A 1_545 0.86 2.78 3.643(2) 176 y
N1 H1 O2 . 0.86 2.27 2.692(3) 110 y
N1A H1A S1 1_565 0.86 2.74 3.592(2) 173 y
N1A H1A O2A . 0.86 2.30 2.700(3) 108 y
N2 H2 O1 . 0.86 1.88 2.625(3) 144 y
N2A H2A O1A . 0.86 1.92 2.640(3) 140 y

loop_
_geom_torsion_atom_site_label_1
_geom_torsion_atom_site_label_2
_geom_torsion_atom_site_label_3
_geom_torsion_atom_site_label_4
_geom_torsion_site_symmetry_1
_geom_torsion_site_symmetry_2
_geom_torsion_site_symmetry_3
_geom_torsion_site_symmetry_4
_geom_torsion
_geom_torsion_publ_flag
O1 C1 C3 C4 . . . . 0.4(5) ?
N1 C1 C3 C4 . . . . -179.9(3) ?
O1 C1 C3 O2 . . . . 180.0(2) ?
N1 C1 C3 O2 . . . . -0.3(3) ?
O2 C3 C4 C5 . . . . 0.9(3) ?
C1 C3 C4 C5 . . . . -179.4(3) ?
C3 C4 C5 C6 . . . . -0.7(4) ?
C4 C5 C6 O2 . . . . 0.2(4) ?
C12 C7 C8 C9 . . . . -0.8(4) ?
N2 C7 C8 C9 . . . . 177.7(2) ?
C7 C8 C9 C10 . . . . 0.7(4) ?
C7 C8 C9 C13 . . . . -177.2(3) ?
C8 C9 C10 C11 . . . . 0.1(4) ?
C13 C9 C10 C11 . . . . 178.0(3) ?
C9 C10 C11 C12 . . . . -0.8(5) ?
C10 C11 C12 C7 . . . . 0.7(5) ?
C8 C7 C12 C11 . . . . 0.1(4) ?
N2 C7 C12 C11 . . . . -178.5(3) ?
C8 C9 C13 F2 . . . . -126.8(9) ?
C10 C9 C13 F2 . . . . 55.2(10) ?
C8 C9 C13 F1 . . . . 113.5(7) ?
C10 C9 C13 F1 . . . . -64.4(8) ?
C8 C9 C13 F3 . . . . -7.2(7) ?
C10 C9 C13 F3 . . . . 174.9(6) ?
C5 C6 O2 C3 . . . . 0.4(4) ?
C4 C3 O2 C6 . . . . -0.8(3) ?
C1 C3 O2 C6 . . . . 179.4(2) ?
O1 C1 N1 C2 . . . . 2.3(4) ?
C3 C1 N1 C2 . . . . -177.4(2) ?
N2 C2 N1 C1 . . . . -5.4(4) ?
S1 C2 N1 C1 . . . . 174.32(19) ?
N1 C2 N2 C7 . . . . -177.3(2) ?
S1 C2 N2 C7 . . . . 3.0(4) ?
C12 C7 N2 C2 . . . . 176.1(3) ?
C8 C7 N2 C2 . . . . -2.4(4) ?
O1A C1A C3A C4A . . . . 0.3(5) ?
N1A C1A C3A C4A . . . . -178.7(3) ?
O1A C1A C3A O2A . . . . 178.2(2) ?
N1A C1A C3A O2A . . . . -0.8(3) ?
O2A C3A C4A C5A . . . . -0.4(3) ?
C1A C3A C4A C5A . . . . 177.6(3) ?
C3A C4A C5A C6A . . . . 0.1(4) ?
C4A C5A C6A O2A . . . . 0.2(4) ?
C12A C7A C8A C9A . . . . -1.9(4) ?
N2A C7A C8A C9A . . . . -179.7(2) ?
C7A C8A C9A C10A . . . . 1.6(4) ?
C7A C8A C9A C13A . . . . -178.1(3) ?
C8A C9A C10A C11A . . . . -0.6(4) ?
C13A C9A C10A C11A . . . . 179.1(3) ?
C9A C10A C11A C12A . . . . 0.1(4) ?
C10A C11A C12A C7A . . . . -0.5(4) ?
C8A C7A C12A C11A . . . . 1.4(4) ?
N2A C7A C12A C11A . . . . 179.3(2) ?
C8A C9A C13A F1A . . . . 51.0(9) ?
C10A C9A C13A F1A . . . . -128.7(9) ?
C8A C9A C13A F3A . . . . 175.5(6) ?
C10A C9A C13A F3A . . . . -4.2(7) ?
C8A C9A C13A F2A . . . . -68.5(7) ?
C10A C9A C13A F2A . . . . 111.8(7) ?
C5A C6A O2A C3A . . . . -0.4(3) ?
C4A C3A O2A C6A . . . . 0.5(3) ?
C1A C3A O2A C6A . . . . -177.8(2) ?
O1A C1A N1A C2A . . . . -11.4(4) ?
C3A C1A N1A C2A . . . . 167.5(2) ?
N2A C2A N1A C1A . . . . 7.6(4) ?
S1A C2A N1A C1A . . . . -171.20(19) ?
N1A C2A N2A C7A . . . . -175.4(2) ?
S1A C2A N2A C7A . . . . 3.3(4) ?
C12A C7A N2A C2A . . . . 153.4(2) ?
C8A C7A N2A C2A . . . . -28.8(4) ?
